data_4101418
loop_
_publ_author_name
'Evans, William J'
'Champagne, Timothy M'
'Ziller, Joseph W'

_publ_section_title
;
 Organolutetium vinyl and tuck-over complexes via C-H bond activation.
;
_journal_issue 44
_journal_name_full 'Journal of the American Chemical Society'
_journal_page_first 14270
_journal_page_last 14271
_journal_paper_doi 10.1021/ja065788l
_journal_volume 128
_journal_year 2006
_chemical_formula_sum 'C40 H60 Lu2'
_chemical_formula_weight 890.82
_chemical_name_systematic
; 
 ? 
;
_space_group_IT_number 2
_symmetry_cell_setting triclinic
_symmetry_space_group_name_Hall '-P 1'
_symmetry_space_group_name_H-M 'P -1'
_atom_sites_solution_hydrogens mixed
_atom_sites_solution_primary direct
_atom_sites_solution_secondary difmap
_audit_creation_method SHELXTL
_cell_angle_alpha 76.451(2)
_cell_angle_beta 80.450(2)
_cell_angle_gamma 87.137(2)
_cell_formula_units_Z 2
_cell_length_a 10.4914(14)
_cell_length_b 12.8272(17)
_cell_length_c 13.8975(18)
_cell_measurement_temperature 163(2)
_cell_volume 1792.9(4)
_computing_cell_refinement 'Bruker SMART/SAINT'
_computing_data_collection 'Bruker SMART'
_computing_data_reduction 'Bruker SAINT'
_computing_molecular_graphics 'Bruker SHELXTL'
_computing_publication_material 'Bruker SHELXTL'
_computing_structure_refinement 'Bruker SHELXTL'
_computing_structure_solution 'Bruker SHELXTL'
_diffrn_ambient_temperature 163(2)
_diffrn_measured_fraction_theta_full 0.995
_diffrn_measured_fraction_theta_max 0.995
_diffrn_measurement_device_type 'CCD area detector'
_diffrn_measurement_method 'phi and omega scans'
_diffrn_radiation_monochromator graphite
_diffrn_radiation_source 'normal-focus sealed tube'
_diffrn_radiation_type MoK\a
_diffrn_radiation_wavelength 0.71073
_diffrn_reflns_av_R_equivalents 0.0292
_diffrn_reflns_av_sigmaI/netI 0.0322
_diffrn_reflns_limit_h_max 13
_diffrn_reflns_limit_h_min -13
_diffrn_reflns_limit_k_max 16
_diffrn_reflns_limit_k_min -16
_diffrn_reflns_limit_l_max 17
_diffrn_reflns_limit_l_min -17
_diffrn_reflns_number 21486
_diffrn_reflns_theta_full 27.10
_diffrn_reflns_theta_max 27.10
_diffrn_reflns_theta_min 1.53
_diffrn_standards_decay_% '< 1.0'
_diffrn_standards_interval_count 'initial 50 frames recollected'
_diffrn_standards_number '50 frames'
_exptl_absorpt_coefficient_mu 5.499
_exptl_absorpt_correction_T_max 0.7706
_exptl_absorpt_correction_T_min 0.3289
_exptl_absorpt_correction_type multi-scan
_exptl_absorpt_process_details 'Bruker SADABS'
_exptl_crystal_colour orange
_exptl_crystal_density_diffrn 1.650
_exptl_crystal_density_meas ?
_exptl_crystal_density_method 'not measured'
_exptl_crystal_description plate
_exptl_crystal_F_000 884
_exptl_crystal_size_max 0.26
_exptl_crystal_size_mid 0.26
_exptl_crystal_size_min 0.05
_refine_diff_density_max 1.732
_refine_diff_density_min -0.959
_refine_diff_density_rms 0.129
_refine_ls_extinction_method none
_refine_ls_goodness_of_fit_ref 1.049
_refine_ls_hydrogen_treatment mixed
_refine_ls_matrix_type full
_refine_ls_number_parameters 420
_refine_ls_number_reflns 7898
_refine_ls_number_restraints 0
_refine_ls_restrained_S_all 1.049
_refine_ls_R_factor_all 0.0325
_refine_ls_R_factor_gt 0.0232
_refine_ls_shift/su_max 0.001
_refine_ls_shift/su_mean 0.000
_refine_ls_structure_factor_coef Fsqd
_refine_ls_weighting_details 'calc w=1/[\s^2^(Fo^2^)+(0.0373P)^2^+0.0191P] where P=(Fo^2^+2Fc^2^)/3'
_refine_ls_weighting_scheme calc
_refine_ls_wR_factor_gt 0.0587
_refine_ls_wR_factor_ref 0.0637
_reflns_number_gt 6646
_reflns_number_total 7898
_reflns_threshold_expression >2sigma(I)
_cod_data_source_file ja065788lsi20060821_051155.cif
_cod_data_source_block tmc32_[616532]
_cod_depositor_comments
;
The following automatic conversions were performed:
'_symmetry_cell_setting' value 'Triclinic' changed to 'triclinic'
according to '/home/saulius/struct/CIF-dictionaries/cif_core.dic'
dictionary named 'cif_core.dic' version 2.4.1 from 2010-06-29.

Automatic conversion script
Id: cif_fix_enum 1527 2010-12-29 10:47:43Z saulius 

The following automatic conversions were performed:

'_exptl_crystal_density_meas' value 'n/a' was changed to '?' - the
value is perceived as not measured.

Automatic conversion script
Id: cif_fix_values 3008 2015-01-20 13:52:24Z robertas 

The following automatic conversions were performed:

'_atom_sites_solution_hydrogens' value 'difmap & geom' was changed to
'mixed'.

Automatic conversion script
Id: cif_fix_values 6452 2018-10-05 10:23:21Z andrius 
;
_cod_original_sg_symbol_H-M P-1
_cod_database_code 4101418

loop_
_symmetry_equiv_pos_as_xyz
'x, y, z'
'-x, -y, -z'

loop_
_atom_site_label
_atom_site_type_symbol
_atom_site_fract_x
_atom_site_fract_y
_atom_site_fract_z
_atom_site_U_iso_or_equiv
_atom_site_adp_type
_atom_site_occupancy
_atom_site_symmetry_multiplicity
_atom_site_calc_flag
_atom_site_refinement_flags
Lu1 Lu 0.231239(13) 0.295371(11) 0.398130(10) 0.01552(5) Uani 1 1 d .
Lu2 Lu 0.217694(13) 0.211659(11) 0.151540(10) 0.01572(5) Uani 1 1 d .
C1 C 0.1229(3) 0.1124(3) 0.4182(3) 0.0195(7) Uani 1 1 d .
C2 C 0.0361(3) 0.1631(3) 0.4834(3) 0.0201(7) Uani 1 1 d .
C3 C 0.0998(3) 0.1741(3) 0.5630(3) 0.0221(8) Uani 1 1 d .
C4 C 0.2235(3) 0.1251(3) 0.5491(3) 0.0206(7) Uani 1 1 d .
C5 C 0.2390(3) 0.0898(3) 0.4592(3) 0.0200(7) Uani 1 1 d .
C6 C 0.0934(4) 0.0773(3) 0.3291(3) 0.0302(9) Uani 1 1 d .
C7 C -0.1062(3) 0.1829(3) 0.4828(3) 0.0259(8) Uani 1 1 d .
H7A H -0.1363 0.1417 0.4399 0.039 Uiso 1 1 calc R
H7B H -0.1221 0.2595 0.4569 0.039 Uiso 1 1 calc R
H7C H -0.1531 0.1603 0.5513 0.039 Uiso 1 1 calc R
C8 C 0.0370(4) 0.2128(3) 0.6542(3) 0.0297(9) Uani 1 1 d .
H8A H -0.0344 0.1653 0.6902 0.045 Uiso 1 1 calc R
H8B H 0.0036 0.2859 0.6333 0.045 Uiso 1 1 calc R
H8C H 0.1009 0.2123 0.6983 0.045 Uiso 1 1 calc R
C9 C 0.3118(4) 0.0894(3) 0.6271(3) 0.0291(9) Uani 1 1 d .
H9A H 0.3113 0.0110 0.6490 0.044 Uiso 1 1 calc R
H9B H 0.2813 0.1208 0.6848 0.044 Uiso 1 1 calc R
H9C H 0.4000 0.1134 0.5979 0.044 Uiso 1 1 calc R
C10 C 0.3556(3) 0.0311(3) 0.4196(3) 0.0239(8) Uani 1 1 d .
H10A H 0.4324 0.0542 0.4402 0.036 Uiso 1 1 calc R
H10B H 0.3662 0.0469 0.3463 0.036 Uiso 1 1 calc R
H10C H 0.3443 -0.0462 0.4465 0.036 Uiso 1 1 calc R
C11 C 0.3258(3) 0.4919(3) 0.3667(3) 0.0210(7) Uani 1 1 d .
C12 C 0.2807(3) 0.4570(3) 0.4715(3) 0.0228(8) Uani 1 1 d .
C13 C 0.3625(3) 0.3728(3) 0.5118(3) 0.0215(8) Uani 1 1 d .
C14 C 0.4535(3) 0.3506(3) 0.4306(3) 0.0210(7) Uani 1 1 d .
C15 C 0.4317(3) 0.4250(3) 0.3414(3) 0.0208(7) Uani 1 1 d .
C16 C 0.2855(4) 0.5969(3) 0.3038(3) 0.0288(9) Uani 1 1 d .
H16A H 0.2997 0.6554 0.3351 0.043 Uiso 1 1 calc R
H16B H 0.1936 0.5944 0.2988 0.043 Uiso 1 1 calc R
H16C H 0.3369 0.6090 0.2366 0.043 Uiso 1 1 calc R
C17 C 0.1781(4) 0.5109(3) 0.5323(3) 0.0340(10) Uani 1 1 d .
H17A H 0.1267 0.4565 0.5833 0.051 Uiso 1 1 calc R
H17B H 0.1218 0.5542 0.4882 0.051 Uiso 1 1 calc R
H17C H 0.2188 0.5573 0.5650 0.051 Uiso 1 1 calc R
C18 C 0.3707(4) 0.3377(3) 0.6218(3) 0.0343(10) Uani 1 1 d .
H18A H 0.4278 0.2746 0.6333 0.051 Uiso 1 1 calc R
H18B H 0.2843 0.3195 0.6598 0.051 Uiso 1 1 calc R
H18C H 0.4055 0.3960 0.6439 0.051 Uiso 1 1 calc R
C19 C 0.5663(3) 0.2736(3) 0.4381(3) 0.0304(9) Uani 1 1 d .
H19A H 0.5655 0.2267 0.3918 0.046 Uiso 1 1 calc R
H19B H 0.5598 0.2301 0.5068 0.046 Uiso 1 1 calc R
H19C H 0.6471 0.3139 0.4205 0.046 Uiso 1 1 calc R
C20 C 0.5222(3) 0.4380(3) 0.2438(3) 0.0267(8) Uani 1 1 d .
H20A H 0.4956 0.5006 0.1956 0.040 Uiso 1 1 calc R
H20B H 0.5198 0.3737 0.2176 0.040 Uiso 1 1 calc R
H20C H 0.6103 0.4482 0.2546 0.040 Uiso 1 1 calc R
C21 C 0.0692(3) 0.3664(3) 0.1931(3) 0.0224(8) Uani 1 1 d .
C22 C -0.0125(3) 0.2968(3) 0.1636(3) 0.0213(7) Uani 1 1 d .
C23 C 0.0264(3) 0.2991(3) 0.0600(3) 0.0246(8) Uani 1 1 d .
C24 C 0.1291(3) 0.3724(3) 0.0234(3) 0.0253(8) Uani 1 1 d .
C25 C 0.1580(3) 0.4107(3) 0.1047(3) 0.0263(8) Uani 1 1 d .
C26 C 0.0628(4) 0.3908(4) 0.2936(4) 0.0319(10) Uani 1 1 d .
C27 C -0.1387(3) 0.2490(3) 0.2223(3) 0.0282(9) Uani 1 1 d .
H27A H -0.2106 0.2845 0.1900 0.042 Uiso 1 1 calc R
H27B H -0.1486 0.2593 0.2909 0.042 Uiso 1 1 calc R
H27C H -0.1387 0.1722 0.2242 0.042 Uiso 1 1 calc R
C28 C -0.0464(4) 0.2453(4) 0.0007(3) 0.0344(10) Uani 1 1 d .
H28A H -0.0062 0.2626 -0.0699 0.052 Uiso 1 1 calc R
H28B H -0.1364 0.2707 0.0065 0.052 Uiso 1 1 calc R
H28C H -0.0441 0.1674 0.0269 0.052 Uiso 1 1 calc R
C29 C 0.1788(4) 0.4234(4) -0.0846(3) 0.0423(12) Uani 1 1 d .
H29A H 0.1595 0.3772 -0.1273 0.063 Uiso 1 1 calc R
H29B H 0.2725 0.4326 -0.0933 0.063 Uiso 1 1 calc R
H29C H 0.1368 0.4935 -0.1034 0.063 Uiso 1 1 calc R
C30 C 0.2559(4) 0.4946(3) 0.0974(4) 0.0362(10) Uani 1 1 d .
H30A H 0.3254 0.4921 0.0413 0.054 Uiso 1 1 calc R
H30B H 0.2921 0.4811 0.1598 0.054 Uiso 1 1 calc R
H30C H 0.2143 0.5656 0.0861 0.054 Uiso 1 1 calc R
C31 C 0.4469(3) 0.1185(3) 0.1178(3) 0.0196(7) Uani 1 1 d .
C32 C 0.4242(3) 0.1910(3) 0.0285(3) 0.0225(8) Uani 1 1 d .
C33 C 0.3229(4) 0.1495(3) -0.0085(3) 0.0288(9) Uani 1 1 d .
C34 C 0.2813(4) 0.0550(3) 0.0609(3) 0.0269(8) Uani 1 1 d .
C35 C 0.3589(3) 0.0338(3) 0.1372(3) 0.0224(8) Uani 1 1 d .
C36 C 0.5584(3) 0.1255(3) 0.1718(3) 0.0306(9) Uani 1 1 d .
H36A H 0.5567 0.0640 0.2292 0.046 Uiso 1 1 calc R
H36B H 0.5508 0.1921 0.1955 0.046 Uiso 1 1 calc R
H36C H 0.6399 0.1249 0.1259 0.046 Uiso 1 1 calc R
C37 C 0.5072(4) 0.2879(3) -0.0228(3) 0.0372(10) Uani 1 1 d .
H37A H 0.5204 0.3278 0.0267 0.056 Uiso 1 1 calc R
H37B H 0.4639 0.3343 -0.0746 0.056 Uiso 1 1 calc R
H37C H 0.5911 0.2641 -0.0538 0.056 Uiso 1 1 calc R
C38 C 0.2907(5) 0.1842(4) -0.1126(3) 0.0466(13) Uani 1 1 d .
H38A H 0.3191 0.1287 -0.1496 0.070 Uiso 1 1 calc R
H38B H 0.3349 0.2514 -0.1471 0.070 Uiso 1 1 calc R
H38C H 0.1971 0.1952 -0.1091 0.070 Uiso 1 1 calc R
C39 C 0.1831(4) -0.0219(4) 0.0485(4) 0.0454(12) Uani 1 1 d .
H39A H 0.1366 0.0130 -0.0064 0.068 Uiso 1 1 calc R
H39B H 0.1215 -0.0419 0.1108 0.068 Uiso 1 1 calc R
H39C H 0.2277 -0.0863 0.0330 0.068 Uiso 1 1 calc R
C40 C 0.3642(4) -0.0742(3) 0.2096(3) 0.0330(9) Uani 1 1 d .
H40A H 0.2790 -0.0905 0.2505 0.049 Uiso 1 1 calc R
H40B H 0.4281 -0.0724 0.2532 0.049 Uiso 1 1 calc R
H40C H 0.3889 -0.1297 0.1718 0.049 Uiso 1 1 calc R
H1 H 0.292(5) 0.256(4) 0.266(4) 0.060 Uiso 1 1 d .
H6A H 0.031(5) 0.119(4) 0.294(4) 0.063(16) Uiso 1 1 d .
H6B H 0.029(4) 0.011(3) 0.352(3) 0.033(11) Uiso 1 1 d .
H6C H 0.152(5) 0.037(4) 0.296(4) 0.044(14) Uiso 1 1 d .
H26A H 0.072(5) 0.465(4) 0.288(3) 0.049(14) Uiso 1 1 d .
H26B H -0.016(5) 0.370(4) 0.340(4) 0.050(14) Uiso 1 1 d .

loop_
_atom_site_aniso_label
_atom_site_aniso_U_11
_atom_site_aniso_U_22
_atom_site_aniso_U_33
_atom_site_aniso_U_23
_atom_site_aniso_U_13
_atom_site_aniso_U_12
Lu1 0.01484(8) 0.01474(8) 0.01682(8) -0.00434(6) -0.00034(5) -0.00239(5)
Lu2 0.01333(8) 0.01726(8) 0.01711(8) -0.00451(6) -0.00353(5) 0.00094(5)
C1 0.0164(16) 0.0124(17) 0.030(2) -0.0028(14) -0.0067(14) -0.0014(13)
C2 0.0166(17) 0.0131(17) 0.029(2) -0.0022(14) -0.0021(14) -0.0016(13)
C3 0.0162(17) 0.0197(19) 0.0267(19) -0.0001(15) 0.0006(14) -0.0034(14)
C4 0.0162(17) 0.0212(19) 0.0222(19) 0.0006(14) -0.0038(14) -0.0017(14)
C5 0.0161(16) 0.0154(17) 0.0282(19) -0.0018(14) -0.0071(14) -0.0005(13)
C6 0.029(2) 0.025(2) 0.046(3) -0.0181(19) -0.0192(19) 0.0080(18)
C7 0.0144(17) 0.027(2) 0.033(2) -0.0025(16) -0.0021(15) 0.0006(14)
C8 0.0229(19) 0.037(2) 0.027(2) -0.0074(17) 0.0026(15) -0.0029(17)
C9 0.029(2) 0.035(2) 0.022(2) -0.0011(17) -0.0070(16) 0.0019(17)
C10 0.0190(18) 0.0191(19) 0.035(2) -0.0063(16) -0.0087(15) 0.0029(14)
C11 0.0175(17) 0.0175(18) 0.029(2) -0.0072(15) -0.0022(14) -0.0058(14)
C12 0.0199(17) 0.0194(19) 0.033(2) -0.0151(16) -0.0017(15) -0.0042(14)
C13 0.0162(17) 0.028(2) 0.0228(19) -0.0079(15) -0.0051(14) -0.0054(14)
C14 0.0147(16) 0.0201(18) 0.030(2) -0.0070(15) -0.0052(14) -0.0033(13)
C15 0.0116(16) 0.0225(19) 0.0276(19) -0.0055(15) 0.0003(13) -0.0070(13)
C16 0.029(2) 0.0159(19) 0.042(2) -0.0066(16) -0.0070(17) -0.0029(15)
C17 0.030(2) 0.031(2) 0.046(3) -0.023(2) 0.0004(19) -0.0010(17)
C18 0.038(2) 0.040(3) 0.030(2) -0.0143(19) -0.0095(18) -0.0065(19)
C19 0.0167(18) 0.031(2) 0.043(2) -0.0052(18) -0.0079(16) 0.0013(15)
C20 0.0187(18) 0.026(2) 0.032(2) -0.0048(16) 0.0051(15) -0.0058(15)
C21 0.0150(16) 0.0158(18) 0.034(2) -0.0036(15) -0.0014(14) 0.0006(13)
C22 0.0138(16) 0.0187(18) 0.030(2) -0.0033(15) -0.0041(14) 0.0036(13)
C23 0.0194(18) 0.026(2) 0.028(2) -0.0017(16) -0.0098(15) 0.0048(15)
C24 0.0194(18) 0.025(2) 0.024(2) 0.0070(15) -0.0030(14) 0.0038(15)
C25 0.0172(17) 0.0162(19) 0.040(2) 0.0020(16) -0.0009(15) 0.0033(14)
C26 0.0189(19) 0.030(2) 0.050(3) -0.021(2) 0.0036(18) -0.0043(16)
C27 0.0129(17) 0.034(2) 0.037(2) -0.0043(18) -0.0060(15) -0.0035(15)
C28 0.025(2) 0.045(3) 0.035(2) -0.0073(19) -0.0128(17) 0.0004(18)
C29 0.040(3) 0.045(3) 0.030(2) 0.012(2) -0.0020(19) 0.000(2)
C30 0.026(2) 0.020(2) 0.058(3) -0.0049(19) 0.0003(19) -0.0066(16)
C31 0.0145(16) 0.0203(18) 0.0253(19) -0.0100(14) -0.0003(13) 0.0013(13)
C32 0.0217(18) 0.024(2) 0.0198(18) -0.0047(15) 0.0007(14) 0.0039(14)
C33 0.033(2) 0.038(2) 0.0189(19) -0.0136(17) -0.0075(16) 0.0118(17)
C34 0.0233(19) 0.029(2) 0.034(2) -0.0212(17) -0.0010(16) 0.0006(15)
C35 0.0244(18) 0.0216(19) 0.0212(19) -0.0098(15) 0.0030(14) 0.0017(15)
C36 0.0183(18) 0.040(2) 0.035(2) -0.0131(19) -0.0043(16) 0.0042(16)
C37 0.031(2) 0.033(2) 0.037(2) -0.0004(19) 0.0129(18) -0.0042(18)
C38 0.055(3) 0.068(3) 0.024(2) -0.022(2) -0.018(2) 0.026(3)
C39 0.032(2) 0.050(3) 0.066(3) -0.037(3) -0.009(2) -0.004(2)
C40 0.045(2) 0.018(2) 0.033(2) -0.0073(17) 0.0028(18) 0.0031(17)

loop_
_atom_type_symbol
_atom_type_description
_atom_type_scat_dispersion_real
_atom_type_scat_dispersion_imag
_atom_type_scat_source
C C 0.0033 0.0016 'International Tables Vol C Tables 4.2.6.8 and 6.1.1.4'
H H 0.0000 0.0000 'International Tables Vol C Tables 4.2.6.8 and 6.1.1.4'
Lu Lu -0.4720 5.8584 'International Tables Vol C Tables 4.2.6.8 and 6.1.1.4'

loop_
_geom_angle_atom_site_label_1
_geom_angle_atom_site_label_2
_geom_angle_atom_site_label_3
_geom_angle
Cnt1 Lu1 H1 100.8
Cnt1 Lu1 C26 107.9
Cnt2 Lu1 H1 110.5
Cnt2 Lu1 C26 110.7
Cnt1 Lu1 Cnt2 134.0
Cnt3 Lu2 H1 101.9
Cnt3 Lu2 C6 105.7
Cnt4 Lu2 H1 111.4
Cnt4 Lu2 C6 108.8
Cnt3 Lu2 Cnt4 136.7
H1 Lu1 C26 78.5(14)
H1 Lu1 C5 80.7(13)
C26 Lu1 C5 122.06(12)
H1 Lu1 C1 76.2(14)
C26 Lu1 C1 90.54(12)
C5 Lu1 C1 31.82(10)
H1 Lu1 C14 98.2(15)
C26 Lu1 C14 134.01(12)
C5 Lu1 C14 102.07(11)
C1 Lu1 C14 133.74(11)
H1 Lu1 C12 132.9(14)
C26 Lu1 C12 97.27(13)
C5 Lu1 C12 134.68(12)
C1 Lu1 C12 150.83(11)
C14 Lu1 C12 51.92(11)
H1 Lu1 C13 129.6(15)
C26 Lu1 C13 128.42(12)
C5 Lu1 C13 106.30(11)
C1 Lu1 C13 133.45(11)
C14 Lu1 C13 31.51(11)
C12 Lu1 C13 31.16(11)
H1 Lu1 C4 111.3(13)
C26 Lu1 C4 133.36(12)
C5 Lu1 C4 31.27(11)
C1 Lu1 C4 51.82(11)
C14 Lu1 C4 91.05(11)
C12 Lu1 C4 105.31(12)
C13 Lu1 C4 81.64(11)
H1 Lu1 C15 83.4(14)
C26 Lu1 C15 103.86(12)
C5 Lu1 C15 126.49(11)
C1 Lu1 C15 152.13(11)
C14 Lu1 C15 31.36(11)
C12 Lu1 C15 51.72(11)
C13 Lu1 C15 51.75(11)
C4 Lu1 C15 122.24(11)
H1 Lu1 C3 127.6(13)
C26 Lu1 C3 106.21(12)
C5 Lu1 C3 51.93(11)
C1 Lu1 C3 51.97(12)
C14 Lu1 C3 111.26(11)
C12 Lu1 C3 98.92(12)
C13 Lu1 C3 89.02(11)
C4 Lu1 C3 30.99(10)
C15 Lu1 C3 140.33(11)
H1 Lu1 C2 104.1(14)
C26 Lu1 C2 82.33(12)
C5 Lu1 C2 51.83(10)
C1 Lu1 C2 31.34(11)
C14 Lu1 C2 140.96(11)
C12 Lu1 C2 122.03(11)
C13 Lu1 C2 119.59(11)
C4 Lu1 C2 51.07(10)
C15 Lu1 C2 171.29(11)
C3 Lu1 C2 30.99(11)
H1 Lu1 C11 102.4(14)
C26 Lu1 C11 84.01(12)
C5 Lu1 C11 153.55(11)
C1 Lu1 C11 174.54(11)
C14 Lu1 C11 51.52(11)
C12 Lu1 C11 31.24(11)
C13 Lu1 C11 51.40(11)
C4 Lu1 C11 132.94(11)
C15 Lu1 C11 30.95(11)
C3 Lu1 C11 129.91(12)
C2 Lu1 C11 146.96(11)
H1 Lu2 C25 83.2(12)
H1 Lu2 C32 101.8(14)
C25 Lu2 C32 104.76(12)
H1 Lu2 C21 75.5(13)
C25 Lu2 C21 32.36(11)
C32 Lu2 C21 136.89(11)
H1 Lu2 C33 133.4(14)
C25 Lu2 C33 109.48(13)
C32 Lu2 C33 32.15(12)
C21 Lu2 C33 136.88(12)
H1 Lu2 C22 103.0(13)
C25 Lu2 C22 52.65(11)
C32 Lu2 C22 143.39(11)
C21 Lu2 C22 32.26(11)
C33 Lu2 C22 120.60(12)
H1 Lu2 C34 131.2(13)
C25 Lu2 C34 138.03(13)
C32 Lu2 C34 51.96(12)
C21 Lu2 C34 152.98(12)
C33 Lu2 C34 31.15(12)
C22 Lu2 C34 122.16(12)
H1 Lu2 C23 128.7(13)
C25 Lu2 C23 52.52(12)
C32 Lu2 C23 112.53(12)
C21 Lu2 C23 53.31(12)
C33 Lu2 C23 89.79(12)
C22 Lu2 C23 31.67(12)
C34 Lu2 C23 100.13(12)
H1 Lu2 C24 114.5(12)
C25 Lu2 C24 31.62(13)
C32 Lu2 C24 93.16(11)
C21 Lu2 C24 52.95(12)
C33 Lu2 C24 83.97(12)
C22 Lu2 C24 51.92(11)
C34 Lu2 C24 108.04(13)
C23 Lu2 C24 31.23(11)
H1 Lu2 C31 84.4(14)
C25 Lu2 C31 128.48(11)
C32 Lu2 C31 31.34(11)
C21 Lu2 C31 153.05(11)
C33 Lu2 C31 52.10(11)
C22 Lu2 C31 172.60(11)
C34 Lu2 C31 51.32(11)
C23 Lu2 C31 141.47(12)
C24 Lu2 C31 124.26(11)
H1 Lu2 C35 100.4(13)
C25 Lu2 C35 156.04(11)
C32 Lu2 C35 51.28(11)
C21 Lu2 C35 171.15(11)
C33 Lu2 C35 51.34(11)
C22 Lu2 C35 145.76(11)
C34 Lu2 C35 30.83(11)
C23 Lu2 C35 130.68(12)
C24 Lu2 C35 135.25(12)
C31 Lu2 C35 30.60(11)
H1 Lu2 C6 75.4(13)
C25 Lu2 C6 120.75(12)
C32 Lu2 C6 133.28(12)
C21 Lu2 C6 88.49(12)
C33 Lu2 C6 125.37(13)
C22 Lu2 C6 79.33(12)
C34 Lu2 C6 94.27(12)
C23 Lu2 C6 103.67(12)
C24 Lu2 C6 131.15(12)
C31 Lu2 C6 103.77(11)
C35 Lu2 C6 82.84(11)
C5 C1 C2 107.5(3)
C5 C1 C6 125.5(3)
C2 C1 C6 126.6(3)
C5 C1 Lu1 73.34(19)
C2 C1 Lu1 76.8(2)
C6 C1 Lu1 121.0(3)
C1 C2 C3 108.2(3)
C1 C2 C7 127.1(3)
C3 C2 C7 123.7(3)
C1 C2 Lu1 71.83(19)
C3 C2 Lu1 74.45(19)
C7 C2 Lu1 128.7(2)
C4 C3 C2 107.4(3)
C4 C3 C8 126.7(3)
C2 C3 C8 125.1(3)
C4 C3 Lu1 73.95(19)
C2 C3 Lu1 74.6(2)
C8 C3 Lu1 125.4(3)
C5 C4 C3 108.5(3)
C5 C4 C9 123.0(3)
C3 C4 C9 126.7(3)
C5 C4 Lu1 71.7(2)
C3 C4 Lu1 75.06(19)
C9 C4 Lu1 130.9(2)
C4 C5 C1 108.2(3)
C4 C5 C10 124.8(3)
C1 C5 C10 126.8(3)
C4 C5 Lu1 77.0(2)
C1 C5 Lu1 74.84(19)
C10 C5 Lu1 118.0(2)
C1 C6 Lu2 110.0(2)
C15 C11 C12 107.8(3)
C15 C11 C16 127.4(3)
C12 C11 C16 123.4(3)
C15 C11 Lu1 73.57(19)
C12 C11 Lu1 72.59(19)
C16 C11 Lu1 130.3(2)
C13 C12 C11 108.4(3)
C13 C12 C17 124.9(4)
C11 C12 C17 126.0(4)
C13 C12 Lu1 75.1(2)
C11 C12 Lu1 76.2(2)
C17 C12 Lu1 122.5(2)
C12 C13 C14 107.5(3)
C12 C13 C18 123.5(3)
C14 C13 C18 127.1(3)
C12 C13 Lu1 73.7(2)
C14 C13 Lu1 73.02(19)
C18 C13 Lu1 131.2(2)
C15 C14 C13 108.3(3)
C15 C14 C19 124.6(3)
C13 C14 C19 126.6(3)
C15 C14 Lu1 75.67(19)
C13 C14 Lu1 75.47(19)
C19 C14 Lu1 121.9(2)
C11 C15 C14 107.9(3)
C11 C15 C20 128.1(3)
C14 C15 C20 123.3(3)
C11 C15 Lu1 75.47(19)
C14 C15 Lu1 72.96(19)
C20 C15 Lu1 125.1(2)
C25 C21 C22 105.7(3)
C25 C21 C26 126.2(3)
C22 C21 C26 128.1(3)
C25 C21 Lu2 73.1(2)
C22 C21 Lu2 74.7(2)
C26 C21 Lu2 118.4(3)
C23 C22 C21 109.1(3)
C23 C22 C27 122.8(3)
C21 C22 C27 126.6(3)
C23 C22 Lu2 75.0(2)
C21 C22 Lu2 73.05(19)
C27 C22 Lu2 129.3(2)
C24 C23 C22 107.6(3)
C24 C23 C28 127.9(4)
C22 C23 C28 123.8(3)
C24 C23 Lu2 74.9(2)
C22 C23 Lu2 73.33(19)
C28 C23 Lu2 125.0(3)
C23 C24 C25 108.1(3)
C23 C24 C29 127.0(4)
C25 C24 C29 123.3(4)
C23 C24 Lu2 73.9(2)
C25 C24 Lu2 71.3(2)
C29 C24 Lu2 131.8(3)
C24 C25 C21 109.4(3)
C24 C25 C30 125.4(4)
C21 C25 C30 124.9(4)
C24 C25 Lu2 77.1(2)
C21 C25 Lu2 74.6(2)
C30 C25 Lu2 120.5(2)
C21 C26 Lu1 115.8(3)
C35 C31 C32 107.6(3)
C35 C31 C36 127.4(3)
C32 C31 C36 124.5(3)
C35 C31 Lu2 76.0(2)
C32 C31 Lu2 71.20(19)
C36 C31 Lu2 124.8(2)
C31 C32 C33 108.3(3)
C31 C32 C37 123.8(3)
C33 C32 C37 127.5(4)
C31 C32 Lu2 77.5(2)
C33 C32 Lu2 74.8(2)
C37 C32 Lu2 119.9(3)
C34 C33 C32 106.9(3)
C34 C33 C38 125.4(4)
C32 C33 C38 126.0(4)
C34 C33 Lu2 75.3(2)
C32 C33 Lu2 73.1(2)
C38 C33 Lu2 128.6(3)
C33 C34 C35 109.1(3)
C33 C34 C39 125.6(4)
C35 C34 C39 124.7(4)
C33 C34 Lu2 73.6(2)
C35 C34 Lu2 77.3(2)
C39 C34 Lu2 122.8(3)
C31 C35 C34 108.0(3)
C31 C35 C40 127.3(3)
C34 C35 C40 123.1(3)
C31 C35 Lu2 73.4(2)
C34 C35 Lu2 71.8(2)
C40 C35 Lu2 131.7(2)

loop_
_geom_bond_atom_site_label_1
_geom_bond_atom_site_label_2
_geom_bond_distance
Lu1 Cnt1 2.334
Lu1 Cnt2 2.344
Lu2 Cnt3 2.296
Lu2 Cnt4 2.333
Lu1 H1 2.01(5)
Lu1 C26 2.556(5)
Lu1 C5 2.576(3)
Lu1 C1 2.595(3)
Lu1 C14 2.610(3)
Lu1 C12 2.623(3)
Lu1 C13 2.641(3)
Lu1 C4 2.644(3)
Lu1 C15 2.644(3)
Lu1 C3 2.658(3)
Lu1 C2 2.660(3)
Lu1 C11 2.669(3)
Lu2 H1 2.09(5)
Lu2 C25 2.556(4)
Lu2 C32 2.572(3)
Lu2 C21 2.575(4)
Lu2 C33 2.594(4)
Lu2 C22 2.597(3)
Lu2 C34 2.616(4)
Lu2 C23 2.618(3)
Lu2 C24 2.631(3)
Lu2 C31 2.652(3)
Lu2 C35 2.686(4)
Lu2 C6 2.815(5)
C1 C5 1.418(5)
C1 C2 1.421(5)
C1 C6 1.494(5)
C2 C3 1.421(5)
C2 C7 1.503(5)
C3 C4 1.417(5)
C3 C8 1.507(5)
C4 C5 1.408(5)
C4 C9 1.518(5)
C5 C10 1.498(5)
C11 C15 1.418(5)
C11 C12 1.425(5)
C11 C16 1.506(5)
C12 C13 1.414(5)
C12 C17 1.499(5)
C13 C14 1.426(5)
C13 C18 1.505(5)
C14 C15 1.421(5)
C14 C19 1.504(5)
C15 C20 1.501(5)
C21 C25 1.430(5)
C21 C22 1.437(5)
C21 C26 1.492(6)
C22 C23 1.423(5)
C22 C27 1.511(5)
C23 C24 1.413(5)
C23 C28 1.507(5)
C24 C25 1.415(6)
C24 C29 1.506(5)
C25 C30 1.499(5)
C31 C35 1.409(5)
C31 C32 1.413(5)
C31 C36 1.507(5)
C32 C33 1.431(5)
C32 C37 1.515(5)
C33 C34 1.399(6)
C33 C38 1.500(5)
C34 C35 1.411(5)
C34 C39 1.517(5)
C35 C40 1.514(5)
